data_7246963
loop_
_publ_author_name
'Mandal, Koushik'
'Hasija, Avantika'
'Shukla, Rahul'
'Hathwar, Venkatesha R.'
'Chopra, Deepak'

_publ_section_title
;
 Quantitative evaluation of the electronic features involving
 "nucleophilic-electrophilic" character in the chalcogen sulfur.
;
_journal_issue 29
_journal_name_full 'Physical chemistry chemical physics : PCCP'
_journal_page_first 19427
_journal_page_last 19434
_journal_paper_doi 10.1039/d3cp02526h
_journal_volume 25
_journal_year 2023
_chemical_formula_moiety 'C8 H4 F3 N S'
_chemical_formula_sum 'C8 H4 F3 N S'
_chemical_formula_weight 203.18
_chemical_name_systematic 2B
_space_group_crystal_system monoclinic
_space_group_IT_number 14
_space_group_name_Hall '-P 2ybc'
_space_group_name_H-M_alt 'P 1 21/c 1'
_atom_sites_solution_hydrogens geom
_atom_sites_solution_primary dual
_audit_creation_date 2023-05-22
_audit_creation_method
;
Olex2 1.5
(compiled 2023.03.06 svn.rbb2c1857 for OlexSys, GUI svn.r6748)
;
_audit_update_record
;
2023-05-31 deposited with the CCDC.	2023-06-30 downloaded from the CCDC.
;
_cell_angle_alpha 90
_cell_angle_beta 91.369(2)
_cell_angle_gamma 90
_cell_formula_units_Z 4
_cell_length_a 13.2687(4)
_cell_length_b 7.8122(2)
_cell_length_c 8.0302(2)
_cell_measurement_reflns_used 4676
_cell_measurement_temperature 140(2)
_cell_measurement_theta_max 25.75
_cell_measurement_theta_min 3.00
_cell_volume 832.15(4)
_computing_cell_refinement 'Bruker SAINT'
_computing_data_collection 'Bruker APEX2'
_computing_data_reduction 'Bruker SAINT'
_computing_molecular_graphics 'Olex2 1.5 (Dolomanov et al., 2009)'
_computing_publication_material 'Olex2 1.5 (Dolomanov et al., 2009)'
_computing_structure_refinement 'SHELXL 2018/3 (Sheldrick, 2015)'
_computing_structure_solution 'SHELXT 2014/5 (Sheldrick, 2014)'
_diffrn_ambient_temperature 140(2)
_diffrn_measured_fraction_theta_full 0.945
_diffrn_measured_fraction_theta_max 0.890
_diffrn_measurement_device_type 'Bruker APEX-II CCD'
_diffrn_measurement_method '\w scans'
_diffrn_radiation_type MoK\a
_diffrn_radiation_wavelength 0.71073
_diffrn_reflns_av_R_equivalents 0.0281
_diffrn_reflns_av_unetI/netI 0.0223
_diffrn_reflns_Laue_measured_fraction_full 0.945
_diffrn_reflns_Laue_measured_fraction_max 0.890
_diffrn_reflns_limit_h_max 18
_diffrn_reflns_limit_h_min -18
_diffrn_reflns_limit_k_max 10
_diffrn_reflns_limit_k_min -10
_diffrn_reflns_limit_l_max 10
_diffrn_reflns_limit_l_min -10
_diffrn_reflns_number 13286
_diffrn_reflns_point_group_measured_fraction_full 0.945
_diffrn_reflns_point_group_measured_fraction_max 0.890
_diffrn_reflns_theta_full 25.242
_diffrn_reflns_theta_max 30.065
_diffrn_reflns_theta_min 3.026
_exptl_absorpt_coefficient_mu 0.385
_exptl_absorpt_correction_T_max 0.7460
_exptl_absorpt_correction_T_min 0.7147
_exptl_absorpt_correction_type multi-scan
_exptl_absorpt_process_details 'SADABS 2014/5'
_exptl_crystal_colour 'clear light colourless'
_exptl_crystal_colour_lustre clear
_exptl_crystal_colour_modifier light
_exptl_crystal_colour_primary colourless
_exptl_crystal_density_diffrn 1.622
_exptl_crystal_description block
_exptl_crystal_F_000 408
_exptl_crystal_recrystallization_method 'In situ cryocrytsallization'
_exptl_crystal_size_max 0.3
_exptl_crystal_size_mid 0.3
_exptl_crystal_size_min 0.3
_refine_diff_density_max 0.246
_refine_diff_density_min -0.255
_refine_diff_density_rms 0.044
_refine_ls_extinction_method none
_refine_ls_goodness_of_fit_ref 1.033
_refine_ls_hydrogen_treatment constr
_refine_ls_matrix_type full
_refine_ls_number_parameters 118
_refine_ls_number_reflns 2169
_refine_ls_number_restraints 0
_refine_ls_restrained_S_all 1.033
_refine_ls_R_factor_all 0.0448
_refine_ls_R_factor_gt 0.0337
_refine_ls_shift/su_max 0.001
_refine_ls_shift/su_mean 0.000
_refine_ls_structure_factor_coef Fsqd
_refine_ls_weighting_details 'w=1/[\s^2^(Fo^2^)+(0.0333P)^2^+0.3268P] where P=(Fo^2^+2Fc^2^)/3'
_refine_ls_weighting_scheme calc
_refine_ls_wR_factor_gt 0.0773
_refine_ls_wR_factor_ref 0.0837
_reflns_Friedel_coverage 0.000
_reflns_number_gt 1762
_reflns_number_total 2169
_reflns_threshold_expression 'I > 2\s(I)'
_cod_data_source_file d3cp02526h2.cif
_cod_data_source_block 2B
_cod_depositor_comments 'Adding full bibliography for 7246960--7246964.cif.'
_cod_database_code 7246963
_shelx_shelxl_version_number 2018/3
_shelx_space_group_comment
;
The symmetry employed for this shelxl refinement is uniquely defined
by the following loop, which should always be used as a source of
symmetry information in preference to the above space-group names.
They are only intended as comments.
;
_shelx_estimated_absorpt_t_max 0.893
_shelx_estimated_absorpt_t_min 0.893
_olex2_refinement_description
;
1. Fixed Uiso
 At 1.2 times of:
  All C(H) groups
2.a Aromatic/amide H refined with riding coordinates:
 C3(H3), C4(H4), C5(H5), C6(H6)
;
_olex2_submission_special_instructions 'No special instructions were received'

loop_
_space_group_symop_operation_xyz
'x, y, z'
'-x, y+1/2, -z+1/2'
'-x, -y, -z'
'x, -y-1/2, z-1/2'

loop_
_atom_site_label
_atom_site_type_symbol
_atom_site_fract_x
_atom_site_fract_y
_atom_site_fract_z
_atom_site_U_iso_or_equiv
_atom_site_adp_type
_atom_site_occupancy
_atom_site_site_symmetry_order
_atom_site_calc_flag
_atom_site_refinement_flags_posn
_atom_site_refinement_flags_adp
_atom_site_refinement_flags_occupancy
_atom_site_disorder_assembly
_atom_site_disorder_group
S1 S 0.54541(3) 0.73284(6) 0.68858(5) 0.04139(14) Uani 1 1 d . . . . .
F1 F 0.94024(7) 0.56506(12) 0.33479(12) 0.0445(3) Uani 1 1 d . . . . .
F2 F 0.86874(8) 0.64142(11) 0.55996(11) 0.0409(2) Uani 1 1 d . . . . .
F3 F 0.78680(8) 0.65244(11) 0.32664(11) 0.0424(3) Uani 1 1 d . . . . .
N1 N 0.66589(11) 0.48229(19) 0.56367(17) 0.0406(3) Uani 1 1 d . . . . .
C1 C 0.72477(10) 0.34735(19) 0.51249(16) 0.0268(3) Uani 1 1 d . . . . .
C2 C 0.81771(10) 0.37842(17) 0.44007(15) 0.0238(3) Uani 1 1 d . . . . .
C3 C 0.87627(11) 0.24124(18) 0.39223(17) 0.0266(3) Uani 1 1 d . . . . .
H3 H 0.939748 0.261131 0.343482 0.032 Uiso 1 1 calc R U . . .
C4 C 0.84296(11) 0.07531(19) 0.41494(17) 0.0299(3) Uani 1 1 d . . . . .
H4 H 0.883742 -0.018323 0.382502 0.036 Uiso 1 1 calc R U . . .
C5 C 0.75036(11) 0.0456(2) 0.48482(18) 0.0314(3) Uani 1 1 d . . . . .
H5 H 0.727426 -0.068569 0.499037 0.038 Uiso 1 1 calc R U . . .
C6 C 0.69113(11) 0.1804(2) 0.53398(18) 0.0308(3) Uani 1 1 d . . . . .
H6 H 0.627641 0.159471 0.582290 0.037 Uiso 1 1 calc R U . . .
C7 C 0.85289(12) 0.55731(19) 0.41486(17) 0.0316(3) Uani 1 1 d . . . . .
C8 C 0.61381(10) 0.58682(19) 0.61745(16) 0.0257(3) Uani 1 1 d . . . . .

loop_
_atom_site_aniso_label
_atom_site_aniso_U_11
_atom_site_aniso_U_22
_atom_site_aniso_U_33
_atom_site_aniso_U_23
_atom_site_aniso_U_13
_atom_site_aniso_U_12
S1 0.0375(2) 0.0452(3) 0.0417(2) -0.00999(18) 0.00615(17) 0.01362(18)
F1 0.0513(6) 0.0326(5) 0.0502(6) 0.0038(4) 0.0138(5) -0.0122(4)
F2 0.0630(6) 0.0249(5) 0.0345(5) -0.0070(4) -0.0066(4) -0.0059(4)
F3 0.0644(6) 0.0232(5) 0.0392(5) 0.0050(4) -0.0092(5) 0.0042(4)
N1 0.0400(7) 0.0453(9) 0.0366(7) -0.0063(6) 0.0007(6) 0.0158(6)
C1 0.0286(7) 0.0296(8) 0.0223(6) -0.0019(5) -0.0007(5) 0.0066(6)
C2 0.0311(7) 0.0210(7) 0.0194(6) -0.0010(5) -0.0013(5) 0.0005(5)
C3 0.0291(7) 0.0255(8) 0.0253(7) -0.0029(5) 0.0040(5) 0.0001(5)
C4 0.0365(8) 0.0233(8) 0.0300(7) -0.0036(5) 0.0013(6) 0.0044(6)
C5 0.0393(8) 0.0246(8) 0.0300(7) 0.0035(5) -0.0029(6) -0.0065(6)
C6 0.0268(7) 0.0378(9) 0.0278(7) 0.0039(6) 0.0013(5) -0.0040(6)
C7 0.0425(8) 0.0245(8) 0.0276(7) -0.0007(5) -0.0010(6) -0.0015(6)
C8 0.0216(6) 0.0319(8) 0.0236(6) -0.0004(5) 0.0018(5) -0.0026(5)

loop_
_atom_type_symbol
_atom_type_description
_atom_type_scat_dispersion_real
_atom_type_scat_dispersion_imag
_atom_type_scat_source
C C 0.0033 0.0016 'International Tables Vol C Tables 4.2.6.8 and 6.1.1.4'
H H 0.0000 0.0000 'International Tables Vol C Tables 4.2.6.8 and 6.1.1.4'
F F 0.0171 0.0103 'International Tables Vol C Tables 4.2.6.8 and 6.1.1.4'
N N 0.0061 0.0033 'International Tables Vol C Tables 4.2.6.8 and 6.1.1.4'
S S 0.1246 0.1234 'International Tables Vol C Tables 4.2.6.8 and 6.1.1.4'

loop_
_geom_angle_atom_site_label_1
_geom_angle_atom_site_label_2
_geom_angle_atom_site_label_3
_geom_angle
_geom_angle_site_symmetry_1
_geom_angle_site_symmetry_3
_geom_angle_publ_flag
C8 N1 C1 174.24(17) . . ?
N1 C1 C2 120.18(14) . . ?
N1 C1 C6 119.58(13) . . ?
C6 C1 C2 120.25(13) . . ?
C1 C2 C7 120.16(13) . . ?
C3 C2 C1 119.22(13) . . ?
C3 C2 C7 120.63(12) . . ?
C2 C3 H3 119.8 . . ?
C4 C3 C2 120.40(13) . . ?
C4 C3 H3 119.8 . . ?
C3 C4 H4 120.0 . . ?
C5 C4 C3 120.06(14) . . ?
C5 C4 H4 120.0 . . ?
C4 C5 H5 119.8 . . ?
C6 C5 C4 120.43(14) . . ?
C6 C5 H5 119.8 . . ?
C1 C6 H6 120.2 . . ?
C5 C6 C1 119.64(13) . . ?
C5 C6 H6 120.2 . . ?
F1 C7 F2 105.87(12) . . ?
F1 C7 C2 112.65(12) . . ?
F2 C7 C2 112.49(12) . . ?
F3 C7 F1 106.49(12) . . ?
F3 C7 F2 105.85(12) . . ?
F3 C7 C2 112.92(12) . . ?
N1 C8 S1 178.29(15) . . ?

loop_
_geom_bond_atom_site_label_1
_geom_bond_atom_site_label_2
_geom_bond_distance
_geom_bond_site_symmetry_2
_geom_bond_publ_flag
S1 C8 1.5735(15) . ?
F1 C7 1.3402(18) . ?
F2 C7 1.3498(16) . ?
F3 C7 1.3392(17) . ?
N1 C1 1.3805(19) . ?
N1 C8 1.1598(19) . ?
C1 C2 1.3973(19) . ?
C1 C6 1.390(2) . ?
C2 C3 1.3836(19) . ?
C2 C7 1.489(2) . ?
C3 H3 0.9500 . ?
C3 C4 1.383(2) . ?
C4 H4 0.9500 . ?
C4 C5 1.383(2) . ?
C5 H5 0.9500 . ?
C5 C6 1.378(2) . ?
C6 H6 0.9500 . ?

loop_
_geom_torsion_atom_site_label_1
_geom_torsion_atom_site_label_2
_geom_torsion_atom_site_label_3
_geom_torsion_atom_site_label_4
_geom_torsion
_geom_torsion_site_symmetry_1
_geom_torsion_site_symmetry_2
_geom_torsion_site_symmetry_3
_geom_torsion_site_symmetry_4
_geom_torsion_publ_flag
N1 C1 C2 C3 178.92(13) . . . . ?
N1 C1 C2 C7 -1.12(19) . . . . ?
N1 C1 C6 C5 -179.21(14) . . . . ?
C1 C2 C3 C4 0.4(2) . . . . ?
C1 C2 C7 F1 -176.09(12) . . . . ?
C1 C2 C7 F2 64.34(17) . . . . ?
C1 C2 C7 F3 -55.40(17) . . . . ?
C2 C1 C6 C5 0.6(2) . . . . ?
C2 C3 C4 C5 0.4(2) . . . . ?
C3 C2 C7 F1 3.86(18) . . . . ?
C3 C2 C7 F2 -115.71(14) . . . . ?
C3 C2 C7 F3 124.56(14) . . . . ?
C3 C4 C5 C6 -0.7(2) . . . . ?
C4 C5 C6 C1 0.2(2) . . . . ?
C6 C1 C2 C3 -0.87(19) . . . . ?
C6 C1 C2 C7 179.08(13) . . . . ?
C7 C2 C3 C4 -179.59(13) . . . . ?
